data_7039175
loop_
_publ_author_name
'Bonsu, Richard O.'
'Bock, Duane C.'
'Kim, Hankook'
'Korotkov, Roman Y.'
'Abboud, Khalil A.'
'Anderson, Timothy J.'
'McElwee-White, Lisa'

_publ_section_title
;
 Synthesis and evaluation of \k(2)-\b-diketonate and \b-ketoesterate
 tungsten(vi) oxo-alkoxide complexes as precursors for chemical vapor
 deposition of WOx thin films.
;
_journal_issue 27
_journal_name_full 'Dalton transactions (Cambridge, England : 2003)'
_journal_page_first 10897
_journal_page_last 10908
_journal_paper_doi 10.1039/c6dt01078d
_journal_volume 45
_journal_year 2016
_chemical_formula_sum 'C23 H46 O7 W'
_chemical_formula_weight 618.45
_space_group_crystal_system monoclinic
_space_group_IT_number 14
_space_group_name_Hall '-P 2yn'
_space_group_name_H-M_alt 'P 1 21/n 1'
_symmetry_space_group_name_Hall '-P 2yn'
_symmetry_space_group_name_H-M 'P 1 21/n 1'
_atom_sites_solution_hydrogens geom
_audit_creation_method SHELXL-2013
_audit_update_record
;
2016-02-19 deposited with the CCDC.
2016-05-02 downloaded from the CCDC.
;
_cell_angle_alpha 90
_cell_angle_beta 101.5039(10)
_cell_angle_gamma 90
_cell_formula_units_Z 4
_cell_length_a 9.7653(5)
_cell_length_b 17.3223(9)
_cell_length_c 17.2212(9)
_cell_measurement_reflns_used 9852
_cell_measurement_temperature 100(2)
_cell_measurement_theta_max 28.88
_cell_measurement_theta_min 2.35
_cell_volume 2854.6(3)
_computing_cell_refinement 'Bruker APEX2'
_computing_data_collection 'Bruker APEX2 (Bruker, 2008)'
_computing_data_reduction 'Bruker SAINT (Bruker, 2008)'
_computing_molecular_graphics 'SHELXL-2013 (Sheldrick, 2013)'
_computing_publication_material 'SHELXL-2013 (Sheldrick, 2013)'
_computing_structure_refinement 'SHELXL-2013 (Sheldrick, 2013)'
_computing_structure_solution 'SHELXL-2013 (Sheldrick, 2013)'
_diffrn_ambient_temperature 100(2)
_diffrn_measured_fraction_theta_full 1.000
_diffrn_measured_fraction_theta_max 1.000
_diffrn_measurement_device_type 'Bruker APEX-II CCD'
_diffrn_measurement_method '\f and \w scans'
_diffrn_radiation_type MoK\a
_diffrn_radiation_wavelength 0.71073
_diffrn_reflns_av_R_equivalents 0.0490
_diffrn_reflns_av_unetI/netI 0.0366
_diffrn_reflns_Laue_measured_fraction_full 1.000
_diffrn_reflns_Laue_measured_fraction_max 1.000
_diffrn_reflns_limit_h_max 12
_diffrn_reflns_limit_h_min -12
_diffrn_reflns_limit_k_max 21
_diffrn_reflns_limit_k_min -22
_diffrn_reflns_limit_l_max 18
_diffrn_reflns_limit_l_min -22
_diffrn_reflns_number 48570
_diffrn_reflns_point_group_measured_fraction_full 1.000
_diffrn_reflns_point_group_measured_fraction_max 1.000
_diffrn_reflns_theta_full 25.242
_diffrn_reflns_theta_max 27.499
_diffrn_reflns_theta_min 1.685
_exptl_absorpt_coefficient_mu 4.081
_exptl_absorpt_correction_T_max 0.8721
_exptl_absorpt_correction_T_min 0.6860
_exptl_absorpt_correction_type integration
_exptl_absorpt_process_details 'based on measured indexed crystal faces, Bruker SHELXTL-2013 (Bruker 2008)'
_exptl_crystal_colour colourless
_exptl_crystal_density_diffrn 1.439
_exptl_crystal_description plates
_exptl_crystal_F_000 1256
_exptl_crystal_size_max 0.180
_exptl_crystal_size_mid 0.079
_exptl_crystal_size_min 0.047
_refine_diff_density_max 1.184
_refine_diff_density_min -0.729
_refine_diff_density_rms 0.093
_refine_ls_extinction_method none
_refine_ls_goodness_of_fit_ref 1.005
_refine_ls_hydrogen_treatment constr
_refine_ls_matrix_type full
_refine_ls_number_parameters 292
_refine_ls_number_reflns 6565
_refine_ls_number_restraints 0
_refine_ls_restrained_S_all 1.005
_refine_ls_R_factor_all 0.0447
_refine_ls_R_factor_gt 0.0250
_refine_ls_shift/su_max 0.002
_refine_ls_shift/su_mean 0.000
_refine_ls_structure_factor_coef Fsqd
_refine_ls_weighting_details 'w=1/[\s^2^(Fo^2^)+(0.0267P)^2^] where P=(Fo^2^+2Fc^2^)/3'
_refine_ls_weighting_scheme calc
_refine_ls_wR_factor_gt 0.0498
_refine_ls_wR_factor_ref 0.0547
_reflns_Friedel_coverage 0.000
_reflns_number_gt 5004
_reflns_number_total 6565
_reflns_threshold_expression 'I > 2\s(I)'
_cod_data_source_file c6dt01078d3.cif
_cod_data_source_block bonsu15
_cod_depositor_comments 'Adding full bibliography for 7039174--7039177.cif.'
_cod_database_code 7039175
_shelx_space_group_comment
; 
The symmetry employed for this shelxl refinement is uniquely defined 
by the following loop, which should always be used as a source of 
symmetry information in preference to the above space-group names. 
They are only intended as comments. 
;
_shelx_estimated_absorpt_t_min 0.527
_shelx_estimated_absorpt_t_max 0.831
_shelxl_version_number 2013-3

loop_
_space_group_symop_operation_xyz
'x, y, z'
'-x+1/2, y+1/2, -z+1/2'
'-x, -y, -z'
'x-1/2, -y-1/2, z-1/2'

loop_
_atom_site_label
_atom_site_type_symbol
_atom_site_fract_x
_atom_site_fract_y
_atom_site_fract_z
_atom_site_U_iso_or_equiv
_atom_site_adp_type
_atom_site_occupancy
_atom_site_site_symmetry_order
_atom_site_calc_flag
_atom_site_refinement_flags_posn
_atom_site_refinement_flags_adp
_atom_site_refinement_flags_occupancy
_atom_site_disorder_assembly
_atom_site_disorder_group
W1 W 0.59205(2) 0.20688(2) 0.92885(2) 0.02803(5) Uani 1 1 d . . . . .
O1 O 0.4576(3) 0.16776(15) 0.86268(13) 0.0486(7) Uani 1 1 d . . . . .
O2 O 0.5898(2) 0.14404(12) 1.01615(12) 0.0316(5) Uani 1 1 d . . . . .
O3 O 0.4912(2) 0.28647(12) 0.96831(12) 0.0316(5) Uani 1 1 d . . . . .
O4 O 0.6337(2) 0.28784(13) 0.85227(11) 0.0366(5) Uani 1 1 d . . . . .
O5 O 0.7433(2) 0.15210(14) 0.90300(14) 0.0471(7) Uani 1 1 d . . . . .
O6 O 0.7604(2) 0.27242(11) 1.01037(11) 0.0234(4) Uani 1 1 d . . . . .
O7 O 0.88877(19) 0.37601(12) 1.05901(10) 0.0244(4) Uani 1 1 d . . . . .
C1 C 0.5877(6) 0.1638(3) 1.0987(3) 0.0358(15) Uiso 0.569(5) 1 d . . P A 1
H1A H 0.5247 0.2084 1.0995 0.043 Uiso 0.569(5) 1 calc R U P A 1
H1B H 0.6828 0.1796 1.1257 0.043 Uiso 0.569(5) 1 calc R U P A 1
C2 C 0.5407(7) 0.0991(4) 1.1427(4) 0.0288(17) Uiso 0.569(5) 1 d . . P A 1
C3 C 0.4049(8) 0.0647(5) 1.1044(4) 0.056(2) Uiso 0.569(5) 1 d . . P A 1
H3A H 0.3334 0.1051 1.0942 0.084 Uiso 0.569(5) 1 calc R U P A 1
H3B H 0.3775 0.0255 1.1395 0.084 Uiso 0.569(5) 1 calc R U P A 1
H3C H 0.4140 0.0406 1.0542 0.084 Uiso 0.569(5) 1 calc R U P A 1
C4 C 0.5373(7) 0.1272(4) 1.2262(4) 0.0497(18) Uiso 0.569(5) 1 d . . P A 1
H4A H 0.4690 0.1690 1.2234 0.075 Uiso 0.569(5) 1 calc R U P A 1
H4B H 0.6300 0.1461 1.2515 0.075 Uiso 0.569(5) 1 calc R U P A 1
H4C H 0.5105 0.0844 1.2573 0.075 Uiso 0.569(5) 1 calc R U P A 1
C5 C 0.6530(7) 0.0317(4) 1.1505(4) 0.055(2) Uiso 0.569(5) 1 d . . P A 1
H5A H 0.6757 0.0216 1.0985 0.082 Uiso 0.569(5) 1 calc R U P A 1
H5B H 0.6146 -0.0151 1.1698 0.082 Uiso 0.569(5) 1 calc R U P A 1
H5C H 0.7378 0.0472 1.1879 0.082 Uiso 0.569(5) 1 calc R U P A 1
C1' C 0.6695(8) 0.1182(5) 1.0802(4) 0.035(2) Uiso 0.431(5) 1 d . . P A 2
H1'A H 0.7372 0.1589 1.1026 0.043 Uiso 0.431(5) 1 calc R U P A 2
H1'B H 0.7232 0.0734 1.0667 0.043 Uiso 0.431(5) 1 calc R U P A 2
C2' C 0.5862(10) 0.0935(5) 1.1440(5) 0.030(2) Uiso 0.431(5) 1 d . . P A 2
C3' C 0.4836(9) 0.0300(5) 1.1124(5) 0.048(2) Uiso 0.431(5) 1 d . . P A 2
H3'A H 0.5349 -0.0163 1.1022 0.072 Uiso 0.431(5) 1 calc R U P A 2
H3'B H 0.4231 0.0471 1.0630 0.072 Uiso 0.431(5) 1 calc R U P A 2
H3'C H 0.4264 0.0181 1.1516 0.072 Uiso 0.431(5) 1 calc R U P A 2
C4' C 0.4942(12) 0.1649(7) 1.1586(7) 0.082(4) Uiso 0.431(5) 1 d . . P A 2
H4'A H 0.4390 0.1514 1.1983 0.122 Uiso 0.431(5) 1 calc R U P A 2
H4'B H 0.4313 0.1790 1.1088 0.122 Uiso 0.431(5) 1 calc R U P A 2
H4'C H 0.5552 0.2087 1.1776 0.122 Uiso 0.431(5) 1 calc R U P A 2
C5' C 0.6871(13) 0.0727(8) 1.2140(7) 0.092(4) Uiso 0.431(5) 1 d . . P A 2
H5'A H 0.7373 0.0261 1.2034 0.138 Uiso 0.431(5) 1 calc R U P A 2
H5'B H 0.6389 0.0627 1.2577 0.138 Uiso 0.431(5) 1 calc R U P A 2
H5'C H 0.7537 0.1151 1.2285 0.138 Uiso 0.431(5) 1 calc R U P A 2
C6 C 0.3450(3) 0.3001(2) 0.9520(2) 0.0425(9) Uani 1 1 d . . . . .
H6A H 0.2987 0.2618 0.9808 0.051 Uiso 1 1 calc R U . . .
H6B H 0.3079 0.2934 0.8946 0.051 Uiso 1 1 calc R U . . .
C7 C 0.3110(3) 0.3810(2) 0.97674(19) 0.0402(8) Uani 1 1 d . . . . .
C8 C 0.1516(4) 0.3899(3) 0.9589(2) 0.0643(13) Uani 1 1 d . . . . .
H8A H 0.1155 0.3810 0.9023 0.097 Uiso 1 1 calc R U . . .
H8B H 0.1269 0.4421 0.9729 0.097 Uiso 1 1 calc R U . . .
H8C H 0.1106 0.3521 0.9900 0.097 Uiso 1 1 calc R U . . .
C9 C 0.3667(4) 0.3908(3) 1.06506(19) 0.0514(10) Uani 1 1 d . . . . .
H9A H 0.4685 0.3846 1.0764 0.077 Uiso 1 1 calc R U . . .
H9B H 0.3247 0.3518 1.0942 0.077 Uiso 1 1 calc R U . . .
H9C H 0.3428 0.4425 1.0815 0.077 Uiso 1 1 calc R U . . .
C10 C 0.3743(4) 0.4403(2) 0.9288(2) 0.0508(10) Uani 1 1 d . . . . .
H10A H 0.4762 0.4345 0.9397 0.076 Uiso 1 1 calc R U . . .
H10B H 0.3500 0.4924 0.9437 0.076 Uiso 1 1 calc R U . . .
H10C H 0.3375 0.4321 0.8722 0.076 Uiso 1 1 calc R U . . .
C11 C 0.6751(4) 0.4011(2) 0.78548(19) 0.0473(10) Uani 1 1 d . . . . .
H11A H 0.7050 0.3715 0.7433 0.071 Uiso 1 1 calc R U . . .
H11B H 0.7292 0.4490 0.7948 0.071 Uiso 1 1 calc R U . . .
H11C H 0.5755 0.4134 0.7696 0.071 Uiso 1 1 calc R U . . .
C12 C 0.6991(3) 0.35404(18) 0.86019(17) 0.0301(7) Uani 1 1 d . . . . .
C13 C 0.7802(3) 0.38025(18) 0.92844(16) 0.0252(6) Uani 1 1 d . . . . .
H13A H 0.8223 0.4296 0.9278 0.030 Uiso 1 1 calc R U . . .
C14 C 0.8058(3) 0.33814(17) 1.00103(16) 0.0225(6) Uani 1 1 d . . . . .
C15 C 0.9203(3) 0.34902(17) 1.14297(16) 0.0254(6) Uani 1 1 d . . . . .
C16 C 0.9929(3) 0.27147(18) 1.15026(18) 0.0334(8) Uani 1 1 d . . . . .
H16A H 0.9264 0.2314 1.1268 0.050 Uiso 1 1 calc R U . . .
H16B H 1.0282 0.2597 1.2063 0.050 Uiso 1 1 calc R U . . .
H16C H 1.0710 0.2730 1.1224 0.050 Uiso 1 1 calc R U . . .
C17 C 0.7854(3) 0.34973(19) 1.17379(17) 0.0299(7) Uani 1 1 d . . . . .
H17A H 0.7440 0.4014 1.1672 0.045 Uiso 1 1 calc R U . . .
H17B H 0.8049 0.3359 1.2301 0.045 Uiso 1 1 calc R U . . .
H17C H 0.7199 0.3123 1.1440 0.045 Uiso 1 1 calc R U . . .
C18 C 1.0197(3) 0.41149(19) 1.18227(18) 0.0345(8) Uani 1 1 d . . . . .
H18A H 0.9742 0.4620 1.1727 0.052 Uiso 1 1 calc R U . . .
H18B H 1.1045 0.4109 1.1600 0.052 Uiso 1 1 calc R U . . .
H18C H 1.0443 0.4019 1.2394 0.052 Uiso 1 1 calc R U . . .
C21 C 0.8913(7) 0.1261(4) 0.9509(4) 0.0366(15) Uiso 0.5 1 d . . P B 1
H21A H 0.9298 0.1641 0.9924 0.044 Uiso 0.5 1 calc R U P B 1
H21B H 0.8864 0.0749 0.9757 0.044 Uiso 0.5 1 calc R U P B 1
C22 C 0.9787(4) 0.1229(2) 0.8861(2) 0.0439(9) Uani 1 1 d . . . . .
C23 C 0.9962(9) 0.2006(5) 0.8544(5) 0.062(2) Uiso 0.512(5) 1 d . . P B 1
H23A H 0.9136 0.2137 0.8140 0.093 Uiso 0.512(5) 1 calc R U P B 1
H23B H 1.0793 0.2013 0.8305 0.093 Uiso 0.512(5) 1 calc R U P B 1
H23C H 1.0073 0.2385 0.8975 0.093 Uiso 0.512(5) 1 calc R U P B 1
C24 C 0.9438(8) 0.0600(5) 0.8319(5) 0.049(2) Uiso 0.512(5) 1 d . . P B 1
H24A H 0.8424 0.0583 0.8128 0.073 Uiso 0.512(5) 1 calc R U P B 1
H24B H 0.9752 0.0114 0.8589 0.073 Uiso 0.512(5) 1 calc R U P B 1
H24C H 0.9901 0.0671 0.7869 0.073 Uiso 0.512(5) 1 calc R U P B 1
C25 C 1.1374(8) 0.1040(5) 0.9435(5) 0.061(2) Uiso 0.512(5) 1 d . . P B 1
H25A H 1.1363 0.0526 0.9672 0.091 Uiso 0.512(5) 1 calc R U P B 1
H25B H 1.1588 0.1428 0.9855 0.091 Uiso 0.512(5) 1 calc R U P B 1
H25C H 1.2089 0.1056 0.9108 0.091 Uiso 0.512(5) 1 calc R U P B 1
C22' C 0.8421(7) 0.1790(4) 0.8574(4) 0.0381(18) Uiso 0.488(5) 1 d . . P B 2
H22A H 0.8664 0.2339 0.8693 0.046 Uiso 0.488(5) 1 calc R U P B 2
H22B H 0.8045 0.1734 0.7999 0.046 Uiso 0.488(5) 1 calc R U P B 2
C23' C 1.0224(9) 0.1300(5) 0.9669(5) 0.060(3) Uiso 0.488(5) 1 d . . P B 2
H23D H 0.9464 0.1149 0.9933 0.090 Uiso 0.488(5) 1 calc R U P B 2
H23E H 1.0485 0.1838 0.9801 0.090 Uiso 0.488(5) 1 calc R U P B 2
H23F H 1.1034 0.0965 0.9849 0.090 Uiso 0.488(5) 1 calc R U P B 2
C24' C 0.9181(10) 0.0398(6) 0.8620(6) 0.064(3) Uiso 0.488(5) 1 d . . P B 2
H24D H 0.8725 0.0397 0.8059 0.096 Uiso 0.488(5) 1 calc R U P B 2
H24E H 0.8498 0.0261 0.8944 0.096 Uiso 0.488(5) 1 calc R U P B 2
H24F H 0.9944 0.0021 0.8708 0.096 Uiso 0.488(5) 1 calc R U P B 2
C25' C 1.0758(8) 0.1462(5) 0.8330(5) 0.052(2) Uiso 0.488(5) 1 d . . P B 2
H25D H 1.0303 0.1375 0.7776 0.079 Uiso 0.488(5) 1 calc R U P B 2
H25E H 1.1614 0.1153 0.8456 0.079 Uiso 0.488(5) 1 calc R U P B 2
H25F H 1.0992 0.2010 0.8410 0.079 Uiso 0.488(5) 1 calc R U P B 2

loop_
_atom_site_aniso_label
_atom_site_aniso_U_11
_atom_site_aniso_U_22
_atom_site_aniso_U_33
_atom_site_aniso_U_23
_atom_site_aniso_U_13
_atom_site_aniso_U_12
W1 0.03375(7) 0.03457(8) 0.01600(6) -0.00059(6) 0.00549(4) -0.01187(6)
O1 0.0636(17) 0.0566(16) 0.0219(12) 0.0034(12) -0.0006(11) -0.0340(13)
O2 0.0390(13) 0.0314(13) 0.0269(12) 0.0011(10) 0.0123(9) -0.0029(10)
O3 0.0242(11) 0.0406(13) 0.0289(11) 0.0011(10) 0.0028(9) -0.0038(10)
O4 0.0470(14) 0.0456(15) 0.0162(10) 0.0017(10) 0.0035(9) -0.0207(11)
O5 0.0446(14) 0.0544(17) 0.0496(15) -0.0265(13) 0.0271(12) -0.0203(12)
O6 0.0237(11) 0.0276(12) 0.0185(10) 0.0008(8) 0.0034(8) -0.0031(8)
O7 0.0257(11) 0.0287(11) 0.0181(10) -0.0031(9) 0.0029(8) -0.0034(9)
C6 0.0250(17) 0.064(3) 0.0368(19) 0.0061(18) 0.0029(14) -0.0094(17)
C7 0.0228(16) 0.064(3) 0.0338(18) 0.0099(18) 0.0060(13) 0.0060(16)
C8 0.0268(19) 0.112(4) 0.054(3) 0.013(3) 0.0093(17) 0.008(2)
C9 0.038(2) 0.080(3) 0.037(2) 0.004(2) 0.0115(16) 0.0155(19)
C10 0.040(2) 0.062(3) 0.052(2) 0.013(2) 0.0128(17) 0.0102(19)
C11 0.056(2) 0.056(3) 0.0262(18) 0.0150(17) -0.0012(16) -0.0215(19)
C12 0.0343(17) 0.0352(19) 0.0219(15) 0.0051(14) 0.0082(13) -0.0070(14)
C13 0.0253(15) 0.0268(17) 0.0245(15) 0.0023(13) 0.0075(12) -0.0048(13)
C14 0.0180(14) 0.0291(18) 0.0217(15) -0.0034(13) 0.0071(11) 0.0019(12)
C15 0.0278(16) 0.0305(18) 0.0165(14) -0.0020(13) 0.0009(11) 0.0002(13)
C16 0.0306(17) 0.039(2) 0.0268(17) -0.0033(14) -0.0028(13) 0.0047(14)
C17 0.0283(17) 0.039(2) 0.0213(15) -0.0018(14) 0.0033(12) 0.0002(14)
C18 0.0337(18) 0.043(2) 0.0263(17) -0.0099(15) 0.0034(13) -0.0074(15)
C22 0.049(2) 0.029(2) 0.060(2) -0.0087(18) 0.0267(18) -0.0050(16)

loop_
_atom_type_symbol
_atom_type_description
_atom_type_scat_dispersion_real
_atom_type_scat_dispersion_imag
_atom_type_scat_source
C C 0.0033 0.0016 'International Tables Vol C Tables 4.2.6.8 and 6.1.1.4'
H H 0.0000 0.0000 'International Tables Vol C Tables 4.2.6.8 and 6.1.1.4'
O O 0.0106 0.0060 'International Tables Vol C Tables 4.2.6.8 and 6.1.1.4'
W W -0.8490 6.8722 'International Tables Vol C Tables 4.2.6.8 and 6.1.1.4'

loop_
_geom_angle_atom_site_label_1
_geom_angle_atom_site_label_2
_geom_angle_atom_site_label_3
_geom_angle
O1 W1 O2 100.18(10)
O1 W1 O5 100.27(12)
O2 W1 O5 91.85(10)
O1 W1 O3 98.22(11)
O2 W1 O3 92.59(9)
O5 W1 O3 159.90(9)
O1 W1 O4 93.91(9)
O2 W1 O4 165.91(9)
O5 W1 O4 85.75(10)
O3 W1 O4 85.18(9)
O1 W1 O6 173.12(10)
O2 W1 O6 85.16(8)
O5 W1 O6 83.77(8)
O3 W1 O6 77.08(8)
O4 W1 O6 80.78(8)
C1' O2 W1 142.0(4)
C1 O2 W1 130.6(3)
C6 O3 W1 128.6(2)
C12 O4 W1 134.32(18)
C22' O5 W1 127.5(3)
C21 O5 W1 134.4(3)
C14 O6 W1 128.12(18)
C14 O7 C15 123.5(2)
O2 C1 C2 112.7(5)
O2 C1 H1A 109.0
C2 C1 H1A 109.0
O2 C1 H1B 109.0
C2 C1 H1B 109.0
H1A C1 H1B 107.8
C1 C2 C3 114.8(6)
C1 C2 C4 108.1(5)
C3 C2 C4 111.2(6)
C1 C2 C5 108.7(6)
C3 C2 C5 106.4(6)
C4 C2 C5 107.4(5)
C2 C3 H3A 109.5
C2 C3 H3B 109.5
H3A C3 H3B 109.5
C2 C3 H3C 109.5
H3A C3 H3C 109.5
H3B C3 H3C 109.5
C2 C4 H4A 109.5
C2 C4 H4B 109.5
H4A C4 H4B 109.5
C2 C4 H4C 109.5
H4A C4 H4C 109.5
H4B C4 H4C 109.5
C2 C5 H5A 109.5
C2 C5 H5B 109.5
H5A C5 H5B 109.5
C2 C5 H5C 109.5
H5A C5 H5C 109.5
H5B C5 H5C 109.5
O2 C1' C2' 112.8(6)
O2 C1' H1'A 109.0
C2' C1' H1'A 109.0
O2 C1' H1'B 109.0
C2' C1' H1'B 109.0
H1'A C1' H1'B 107.8
C5' C2' C3' 114.3(9)
C5' C2' C1' 107.0(8)
C3' C2' C1' 110.5(7)
C5' C2' C4' 112.2(9)
C3' C2' C4' 105.7(8)
C1' C2' C4' 106.9(8)
C2' C3' H3'A 109.5
C2' C3' H3'B 109.5
H3'A C3' H3'B 109.5
C2' C3' H3'C 109.5
H3'A C3' H3'C 109.5
H3'B C3' H3'C 109.5
C2' C4' H4'A 109.5
C2' C4' H4'B 109.5
H4'A C4' H4'B 109.5
C2' C4' H4'C 109.5
H4'A C4' H4'C 109.5
H4'B C4' H4'C 109.5
C2' C5' H5'A 109.5
C2' C5' H5'B 109.5
H5'A C5' H5'B 109.5
C2' C5' H5'C 109.5
H5'A C5' H5'C 109.5
H5'B C5' H5'C 109.5
O3 C6 C7 111.5(3)
O3 C6 H6A 109.3
C7 C6 H6A 109.3
O3 C6 H6B 109.3
C7 C6 H6B 109.3
H6A C6 H6B 108.0
C9 C7 C6 109.2(3)
C9 C7 C10 111.3(3)
C6 C7 C10 109.6(3)
C9 C7 C8 109.6(3)
C6 C7 C8 107.8(3)
C10 C7 C8 109.2(3)
C7 C8 H8A 109.5
C7 C8 H8B 109.5
H8A C8 H8B 109.5
C7 C8 H8C 109.5
H8A C8 H8C 109.5
H8B C8 H8C 109.5
C7 C9 H9A 109.5
C7 C9 H9B 109.5
H9A C9 H9B 109.5
C7 C9 H9C 109.5
H9A C9 H9C 109.5
H9B C9 H9C 109.5
C7 C10 H10A 109.5
C7 C10 H10B 109.5
H10A C10 H10B 109.5
C7 C10 H10C 109.5
H10A C10 H10C 109.5
H10B C10 H10C 109.5
C12 C11 H11A 109.5
C12 C11 H11B 109.5
H11A C11 H11B 109.5
C12 C11 H11C 109.5
H11A C11 H11C 109.5
H11B C11 H11C 109.5
O4 C12 C13 124.9(3)
O4 C12 C11 113.4(3)
C13 C12 C11 121.7(3)
C12 C13 C14 123.9(3)
C12 C13 H13A 118.0
C14 C13 H13A 118.0
O6 C14 O7 122.3(3)
O6 C14 C13 125.2(3)
O7 C14 C13 112.4(3)
O7 C15 C16 111.2(2)
O7 C15 C17 108.1(2)
C16 C15 C17 113.8(3)
O7 C15 C18 101.5(2)
C16 C15 C18 110.4(3)
C17 C15 C18 111.2(2)
C15 C16 H16A 109.5
C15 C16 H16B 109.5
H16A C16 H16B 109.5
C15 C16 H16C 109.5
H16A C16 H16C 109.5
H16B C16 H16C 109.5
C15 C17 H17A 109.5
C15 C17 H17B 109.5
H17A C17 H17B 109.5
C15 C17 H17C 109.5
H17A C17 H17C 109.5
H17B C17 H17C 109.5
C15 C18 H18A 109.5
C15 C18 H18B 109.5
H18A C18 H18B 109.5
C15 C18 H18C 109.5
H18A C18 H18C 109.5
H18B C18 H18C 109.5
C22 C21 O5 102.4(4)
C22 C21 H21A 111.3
O5 C21 H21A 111.3
C22 C21 H21B 111.3
O5 C21 H21B 111.3
H21A C21 H21B 109.2
C24 C22 C23 118.9(6)
C23' C22 C25' 119.1(6)
C24 C22 C21 114.0(5)
C23 C22 C21 111.0(5)
C23' C22 C24' 111.8(6)
C25' C22 C24' 109.5(5)
C23' C22 C22' 108.6(5)
C25' C22 C22' 103.4(5)
C24' C22 C22' 102.8(5)
C24 C22 C25 107.7(5)
C23 C22 C25 103.4(5)
C21 C22 C25 99.2(4)
C22 C23 H23A 109.5
C22 C23 H23B 109.5
H23A C23 H23B 109.5
C22 C23 H23C 109.5
H23A C23 H23C 109.5
H23B C23 H23C 109.5
C22 C24 H24A 109.5
C22 C24 H24B 109.5
H24A C24 H24B 109.5
C22 C24 H24C 109.5
H24A C24 H24C 109.5
H24B C24 H24C 109.5
C22 C25 H25A 109.5
C22 C25 H25B 109.5
H25A C25 H25B 109.5
C22 C25 H25C 109.5
H25A C25 H25C 109.5
H25B C25 H25C 109.5
O5 C22' C22 103.7(4)
O5 C22' H22A 111.0
C22 C22' H22A 111.0
O5 C22' H22B 111.0
C22 C22' H22B 111.0
H22A C22' H22B 109.0
C22 C23' H23D 109.5
C22 C23' H23E 109.5
H23D C23' H23E 109.5
C22 C23' H23F 109.5
H23D C23' H23F 109.5
H23E C23' H23F 109.5
C22 C24' H24D 109.5
C22 C24' H24E 109.5
H24D C24' H24E 109.5
C22 C24' H24F 109.5
H24D C24' H24F 109.5
H24E C24' H24F 109.5
C22 C25' H25D 109.5
C22 C25' H25E 109.5
H25D C25' H25E 109.5
C22 C25' H25F 109.5
H25D C25' H25F 109.5
H25E C25' H25F 109.5

loop_
_geom_bond_atom_site_label_1
_geom_bond_atom_site_label_2
_geom_bond_distance
W1 O1 1.699(2)
W1 O2 1.860(2)
W1 O5 1.882(2)
W1 O3 1.897(2)
W1 O4 2.021(2)
W1 O6 2.2454(19)
O2 C1' 1.296(7)
O2 C1 1.466(6)
O3 C6 1.418(4)
O4 C12 1.307(3)
O5 C22' 1.438(7)
O5 C21 1.580(7)
O6 C14 1.244(3)
O7 C14 1.327(3)
O7 C15 1.492(3)
C1 C2 1.477(9)
C1 H1A 0.9900
C1 H1B 0.9900
C2 C3 1.484(9)
C2 C4 1.524(9)
C2 C5 1.589(10)
C3 H3A 0.9800
C3 H3B 0.9800
C3 H3C 0.9800
C4 H4A 0.9800
C4 H4B 0.9800
C4 H4C 0.9800
C5 H5A 0.9800
C5 H5B 0.9800
C5 H5C 0.9800
C1' C2' 1.552(11)
C1' H1'A 0.9900
C1' H1'B 0.9900
C2' C5' 1.442(14)
C2' C3' 1.513(12)
C2' C4' 1.578(14)
C3' H3'A 0.9800
C3' H3'B 0.9800
C3' H3'C 0.9800
C4' H4'A 0.9800
C4' H4'B 0.9800
C4' H4'C 0.9800
C5' H5'A 0.9800
C5' H5'B 0.9800
C5' H5'C 0.9800
C6 C7 1.520(5)
C6 H6A 0.9900
C6 H6B 0.9900
C7 C9 1.519(4)
C7 C10 1.524(5)
C7 C8 1.533(4)
C8 H8A 0.9800
C8 H8B 0.9800
C8 H8C 0.9800
C9 H9A 0.9800
C9 H9B 0.9800
C9 H9C 0.9800
C10 H10A 0.9800
C10 H10B 0.9800
C10 H10C 0.9800
C11 C12 1.501(4)
C11 H11A 0.9800
C11 H11B 0.9800
C11 H11C 0.9800
C12 C13 1.358(4)
C13 C14 1.426(4)
C13 H13A 0.9500
C15 C16 1.512(4)
C15 C17 1.516(4)
C15 C18 1.519(4)
C16 H16A 0.9800
C16 H16B 0.9800
C16 H16C 0.9800
C17 H17A 0.9800
C17 H17B 0.9800
C17 H17C 0.9800
C18 H18A 0.9800
C18 H18B 0.9800
C18 H18C 0.9800
C21 C22 1.535(7)
C21 H21A 0.9900
C21 H21B 0.9900
C22 C23' 1.378(8)
C22 C24 1.431(8)
C22 C23 1.476(8)
C22 C25' 1.498(8)
C22 C24' 1.579(10)
C22 C22' 1.645(8)
C22 C25 1.696(9)
C23 H23A 0.9800
C23 H23B 0.9800
C23 H23C 0.9800
C24 H24A 0.9800
C24 H24B 0.9800
C24 H24C 0.9800
C25 H25A 0.9800
C25 H25B 0.9800
C25 H25C 0.9800
C22' H22A 0.9900
C22' H22B 0.9900
C23' H23D 0.9800
C23' H23E 0.9800
C23' H23F 0.9800
C24' H24D 0.9800
C24' H24E 0.9800
C24' H24F 0.9800
C25' H25D 0.9800
C25' H25E 0.9800
C25' H25F 0.9800
